data_4507004
loop_
_publ_author_name
'Das, Uttam Kumar'
'Puranik, Vedavati G.'
'Dastidar, Parthasarathi'

_publ_section_title
;
 Supramolecular Synthon Transferability and Gelation by Diprimary Ammonium
 Monocarboxylate Salts
;
_journal_issue 12
_journal_name_full 'Crystal Growth &amp; Design'
_journal_page_first 5864
_journal_paper_doi 10.1021/cg301242p
_journal_volume 12
_journal_year 2012
_chemical_formula_moiety 'C3 H12 N2, 2(C7 H4 N O4)'
_chemical_formula_sum 'C17 H20 N4 O8'
_chemical_formula_weight 408.37
_chemical_name_systematic
; 
 ? 
;
_space_group_IT_number 14
_symmetry_cell_setting monoclinic
_symmetry_space_group_name_Hall '-P 2ybc'
_symmetry_space_group_name_H-M 'P 1 21/c 1'
_atom_sites_solution_hydrogens geom
_atom_sites_solution_primary direct
_atom_sites_solution_secondary difmap
_audit_creation_method SHELXL-97
_cell_angle_alpha 90.00
_cell_angle_beta 92.480(5)
_cell_angle_gamma 90.00
_cell_formula_units_Z 4
_cell_length_a 10.909(3)
_cell_length_b 7.2025(19)
_cell_length_c 24.021(6)
_cell_measurement_temperature 298(2)
_cell_volume 1885.6(9)
_computing_cell_refinement 'SMART APEX II'
_computing_data_collection 'SMART APEX II'
_computing_data_reduction 'SMART APEX SAINT'
_computing_molecular_graphics SHELXTL
_computing_publication_material 'MERCURY 2.3'
_computing_structure_refinement 'SHELXL-97 (Sheldrick, 1997)'
_computing_structure_solution 'SHELXS-97 (Sheldrick, 1990)'
_diffrn_ambient_temperature 298(2)
_diffrn_detector_area_resol_mean 3
_diffrn_measured_fraction_theta_full 0.998
_diffrn_measured_fraction_theta_max 0.998
_diffrn_measurement_device_type 'BRUKER CCD AREA'
_diffrn_measurement_method 'OMEGA SCAN'
_diffrn_radiation_monochromator graphite
_diffrn_radiation_source 'fine-focus sealed tube'
_diffrn_radiation_type MoK\a
_diffrn_radiation_wavelength 0.71073
_diffrn_reflns_av_R_equivalents 0.0274
_diffrn_reflns_av_sigmaI/netI 0.0191
_diffrn_reflns_limit_h_max 12
_diffrn_reflns_limit_h_min -12
_diffrn_reflns_limit_k_max 8
_diffrn_reflns_limit_k_min -8
_diffrn_reflns_limit_l_max 28
_diffrn_reflns_limit_l_min -28
_diffrn_reflns_number 16829
_diffrn_reflns_theta_full 25.00
_diffrn_reflns_theta_max 25.00
_diffrn_reflns_theta_min 1.70
_exptl_absorpt_coefficient_mu 0.116
_exptl_absorpt_correction_T_max 0.9942
_exptl_absorpt_correction_T_min 0.9274
_exptl_absorpt_correction_type multi-scan
_exptl_absorpt_process_details SADABS
_exptl_crystal_colour COLOURLESS
_exptl_crystal_density_diffrn 1.438
_exptl_crystal_density_method 'not measured'
_exptl_crystal_description BLOCK
_exptl_crystal_F_000 856
_exptl_crystal_size_max 0.66
_exptl_crystal_size_mid 0.42
_exptl_crystal_size_min 0.05
_refine_diff_density_max 0.280
_refine_diff_density_min -0.576
_refine_diff_density_rms 0.146
_refine_ls_extinction_method none
_refine_ls_goodness_of_fit_ref 1.135
_refine_ls_hydrogen_treatment constr
_refine_ls_matrix_type full
_refine_ls_number_parameters 264
_refine_ls_number_reflns 3322
_refine_ls_number_restraints 0
_refine_ls_restrained_S_all 1.135
_refine_ls_R_factor_all 0.0529
_refine_ls_R_factor_gt 0.0479
_refine_ls_shift/su_max 0.000
_refine_ls_shift/su_mean 0.000
_refine_ls_structure_factor_coef Fsqd
_refine_ls_weighting_details 'calc w=1/[\s^2^(Fo^2^)+(0.0694P)^2^+0.3913P] where P=(Fo^2^+2Fc^2^)/3'
_refine_ls_weighting_scheme calc
_refine_ls_wR_factor_gt 0.1168
_refine_ls_wR_factor_ref 0.1233
_reflns_number_gt 2922
_reflns_number_total 3322
_reflns_threshold_expression >2sigma(I)
_cod_data_source_file cg301242p_si_008.cif
_cod_data_source_block B3A(4-NO2)
_cod_depositor_comments
;
The following automatic conversions were performed:

'_symmetry_cell_setting' value 'MONOCLINIC' changed to 'monoclinic'
according to /home/saulius/struct/CIF-dictionaries/cif_core.dic
dictionary named 'cif_core.dic' version 2.4.2 from
2011-04-26.

'_exptl_absorpt_correction_type' value 'MULTI-SCAN'
changed to 'multi-scan' according to
/home/saulius/struct/CIF-dictionaries/cif_core.dic dictionary named
'cif_core.dic' version 2.4.2 from 2011-04-26.

Automatic conversion script
Id: cif_fix_values 1891 2012-01-12 08:04:46Z andrius 
;
_cod_original_cell_volume 1885.7(8)
_cod_original_sg_symbol_H-M P2(1)/c
_cod_database_code 4507004

loop_
_symmetry_equiv_pos_as_xyz
'x, y, z'
'-x, y+1/2, -z+1/2'
'-x, -y, -z'
'x, -y-1/2, z-1/2'

loop_
_atom_site_label
_atom_site_type_symbol
_atom_site_fract_x
_atom_site_fract_y
_atom_site_fract_z
_atom_site_U_iso_or_equiv
_atom_site_adp_type
_atom_site_occupancy
_atom_site_symmetry_multiplicity
_atom_site_calc_flag
_atom_site_refinement_flags
C1 C -0.25990(13) 0.8330(2) 0.06457(6) 0.0381(4) Uani 1 1 d .
O2 O -0.34446(10) 0.90636(19) 0.03532(5) 0.0527(3) Uani 1 1 d .
O3 O -0.26325(11) 0.7952(2) 0.11503(5) 0.0608(4) Uani 1 1 d .
C4 C -0.13982(13) 0.79000(19) 0.03691(6) 0.0325(3) Uani 1 1 d .
C5 C -0.04062(14) 0.7223(2) 0.06961(6) 0.0381(3) Uani 1 1 d .
H5 H -0.0506 0.6984 0.1072 0.046 Uiso 1 1 calc R
C6 C 0.07224(14) 0.6901(2) 0.04721(7) 0.0410(4) Uani 1 1 d .
H6 H 0.1384 0.6473 0.0693 0.049 Uiso 1 1 calc R
C7 C 0.08354(13) 0.7232(2) -0.00875(6) 0.0358(3) Uani 1 1 d .
N8 N 0.20299(13) 0.6936(2) -0.03364(7) 0.0505(4) Uani 1 1 d .
O9 O 0.29024(12) 0.6468(3) -0.00311(7) 0.0829(5) Uani 1 1 d .
O10 O 0.21033(13) 0.7186(3) -0.08368(6) 0.0728(4) Uani 1 1 d .
C11 C -0.01340(14) 0.7864(2) -0.04282(6) 0.0369(3) Uani 1 1 d .
H11 H -0.0038 0.8049 -0.0807 0.044 Uiso 1 1 calc R
C12 C -0.12481(13) 0.8215(2) -0.01942(6) 0.0346(3) Uani 1 1 d .
H12 H -0.1902 0.8665 -0.0416 0.042 Uiso 1 1 calc R
C13 C 0.29939(14) 0.9748(2) 0.19315(6) 0.0358(3) Uani 1 1 d .
O14 O 0.39372(10) 0.97670(17) 0.22522(5) 0.0476(3) Uani 1 1 d .
O15 O 0.29947(11) 0.97894(19) 0.14118(4) 0.0511(3) Uani 1 1 d .
C16 C 0.17544(13) 0.96177(19) 0.21922(6) 0.0318(3) Uani 1 1 d .
C17 C 0.06893(14) 0.9668(2) 0.18538(6) 0.0403(4) Uani 1 1 d .
H17 H 0.0748 0.9764 0.1470 0.048 Uiso 1 1 calc R
C18 C -0.04605(14) 0.9577(2) 0.20779(7) 0.0434(4) Uani 1 1 d .
H18 H -0.1172 0.9608 0.1850 0.052 Uiso 1 1 calc R
C19 C -0.05157(13) 0.9438(2) 0.26479(6) 0.0364(3) Uani 1 1 d .
N20 N -0.17241(13) 0.9370(2) 0.28971(6) 0.0488(4) Uani 1 1 d .
O21 O -0.26408(12) 0.9358(3) 0.25920(7) 0.0802(5) Uani 1 1 d .
O22 O -0.17557(13) 0.9309(3) 0.34060(6) 0.0751(5) Uani 1 1 d .
C23 C 0.05220(15) 0.9349(2) 0.29954(6) 0.0411(4) Uani 1 1 d .
H23 H 0.0459 0.9235 0.3379 0.049 Uiso 1 1 calc R
C24 C 0.16581(14) 0.9433(2) 0.27634(6) 0.0398(4) Uani 1 1 d .
H24 H 0.2366 0.9364 0.2993 0.048 Uiso 1 1 calc R
N25 N 0.54953(10) 0.70717(17) 0.18234(5) 0.0353(3) Uani 1 1 d .
H25A H 0.5685 0.6302 0.2104 0.053 Uiso 1 1 calc R
H25B H 0.5100 0.8053 0.1951 0.053 Uiso 1 1 calc R
H25C H 0.6180 0.7444 0.1668 0.053 Uiso 1 1 calc R
C26 C 0.46974(13) 0.6097(2) 0.14003(7) 0.0413(4) Uani 1 1 d .
H26A H 0.4711 0.6770 0.1051 0.050 Uiso 1 1 calc R
H26B H 0.3860 0.6104 0.1521 0.050 Uiso 1 1 calc R
C27 C 0.50886(13) 0.4103(2) 0.13035(6) 0.0388(4) Uani 1 1 d .
H27A H 0.5969 0.4047 0.1264 0.047 Uiso 1 1 calc R
H27B H 0.4885 0.3341 0.1619 0.047 Uiso 1 1 calc R
C28 C 0.44338(14) 0.3383(2) 0.07805(6) 0.0396(4) Uani 1 1 d .
H28A H 0.3568 0.3679 0.0794 0.048 Uiso 1 1 calc R
H28B H 0.4751 0.4022 0.0462 0.048 Uiso 1 1 calc R
N29 N 0.45662(11) 0.13558(18) 0.06980(5) 0.0373(3) Uani 1 1 d .
H29A H 0.5359 0.1066 0.0694 0.056 Uiso 1 1 calc R
H29B H 0.4195 0.1030 0.0376 0.056 Uiso 1 1 calc R
H29C H 0.4224 0.0754 0.0975 0.056 Uiso 1 1 calc R

loop_
_atom_site_aniso_label
_atom_site_aniso_U_11
_atom_site_aniso_U_22
_atom_site_aniso_U_33
_atom_site_aniso_U_23
_atom_site_aniso_U_13
_atom_site_aniso_U_12
C1 0.0314(7) 0.0497(9) 0.0334(8) -0.0071(7) 0.0038(6) -0.0055(6)
O2 0.0371(6) 0.0794(9) 0.0415(6) -0.0135(6) 0.0008(5) 0.0160(6)
O3 0.0422(7) 0.1023(11) 0.0388(6) 0.0075(6) 0.0135(5) -0.0083(7)
C4 0.0318(7) 0.0325(7) 0.0333(7) -0.0009(6) 0.0025(6) -0.0029(5)
C5 0.0401(8) 0.0435(8) 0.0308(7) 0.0073(6) 0.0015(6) -0.0006(6)
C6 0.0352(8) 0.0433(8) 0.0440(8) 0.0073(7) -0.0038(6) 0.0060(6)
C7 0.0309(7) 0.0336(7) 0.0433(8) -0.0006(6) 0.0065(6) 0.0029(6)
N8 0.0370(8) 0.0529(9) 0.0623(10) 0.0019(7) 0.0113(7) 0.0077(6)
O9 0.0397(7) 0.1185(14) 0.0910(11) 0.0288(10) 0.0097(7) 0.0287(8)
O10 0.0524(8) 0.1117(13) 0.0562(8) -0.0069(8) 0.0232(6) 0.0088(8)
C11 0.0401(8) 0.0417(8) 0.0292(7) -0.0001(6) 0.0054(6) 0.0017(6)
C12 0.0313(7) 0.0408(8) 0.0316(7) -0.0004(6) -0.0013(6) 0.0030(6)
C13 0.0369(8) 0.0327(7) 0.0380(8) -0.0045(6) 0.0042(6) 0.0021(6)
O14 0.0315(6) 0.0620(7) 0.0493(7) -0.0161(5) 0.0024(5) 0.0041(5)
O15 0.0470(7) 0.0692(8) 0.0379(6) 0.0006(5) 0.0115(5) -0.0003(6)
C16 0.0338(8) 0.0294(7) 0.0321(7) -0.0020(5) 0.0014(6) 0.0001(6)
C17 0.0401(8) 0.0507(9) 0.0300(7) 0.0011(6) 0.0001(6) -0.0004(7)
C18 0.0324(8) 0.0545(10) 0.0427(9) 0.0001(7) -0.0056(6) -0.0004(7)
C19 0.0340(8) 0.0333(8) 0.0425(8) -0.0055(6) 0.0079(6) -0.0033(6)
N20 0.0397(8) 0.0497(8) 0.0580(9) -0.0106(7) 0.0120(7) -0.0051(6)
O21 0.0340(7) 0.1267(15) 0.0799(10) -0.0154(9) 0.0052(7) -0.0075(8)
O22 0.0587(8) 0.1128(13) 0.0557(8) -0.0072(8) 0.0256(7) -0.0050(8)
C23 0.0440(9) 0.0503(9) 0.0294(7) -0.0026(6) 0.0048(6) -0.0073(7)
C24 0.0343(8) 0.0509(9) 0.0336(8) -0.0002(6) -0.0041(6) -0.0033(7)
N25 0.0297(6) 0.0408(7) 0.0358(6) 0.0009(5) 0.0074(5) 0.0013(5)
C26 0.0305(7) 0.0435(9) 0.0495(9) -0.0006(7) -0.0017(6) 0.0013(6)
C27 0.0345(7) 0.0453(9) 0.0368(8) -0.0010(6) 0.0020(6) 0.0065(6)
C28 0.0359(8) 0.0448(8) 0.0380(8) 0.0018(6) -0.0008(6) 0.0049(6)
N29 0.0327(6) 0.0488(7) 0.0308(6) -0.0042(5) 0.0051(5) 0.0077(5)

loop_
_atom_type_symbol
_atom_type_description
_atom_type_scat_dispersion_real
_atom_type_scat_dispersion_imag
_atom_type_scat_source
C C 0.0033 0.0016 'International Tables Vol C Tables 4.2.6.8 and 6.1.1.4'
H H 0.0000 0.0000 'International Tables Vol C Tables 4.2.6.8 and 6.1.1.4'
N N 0.0061 0.0033 'International Tables Vol C Tables 4.2.6.8 and 6.1.1.4'
O O 0.0106 0.0060 'International Tables Vol C Tables 4.2.6.8 and 6.1.1.4'

loop_
_geom_angle_atom_site_label_1
_geom_angle_atom_site_label_2
_geom_angle_atom_site_label_3
_geom_angle
_geom_angle_site_symmetry_1
_geom_angle_site_symmetry_3
O3 C1 O2 125.93(14) . .
O3 C1 C4 116.23(13) . .
O2 C1 C4 117.82(13) . .
C12 C4 C5 118.93(13) . .
C12 C4 C1 122.07(13) . .
C5 C4 C1 118.98(13) . .
C6 C5 C4 121.34(13) . .
C6 C5 H5 119.3 . .
C4 C5 H5 119.3 . .
C7 C6 C5 117.99(13) . .
C7 C6 H6 121.0 . .
C5 C6 H6 121.0 . .
C6 C7 C11 122.38(13) . .
C6 C7 N8 119.32(13) . .
C11 C7 N8 118.29(13) . .
O10 N8 O9 123.23(15) . .
O10 N8 C7 118.36(14) . .
O9 N8 C7 118.41(15) . .
C12 C11 C7 118.76(13) . .
C12 C11 H11 120.6 . .
C7 C11 H11 120.6 . .
C11 C12 C4 120.56(13) . .
C11 C12 H12 119.7 . .
C4 C12 H12 119.7 . .
O15 C13 O14 125.15(14) . 1
O15 C13 O14 125.15(14) . .
O14 C13 O14 0.00(8) 1 .
O15 C13 C16 116.96(13) . .
O14 C13 C16 117.88(13) 1 .
O14 C13 C16 117.88(13) . .
O14 O14 C13 0(10) 1 .
C24 C16 C17 118.95(14) . .
C24 C16 C13 121.41(13) . .
C17 C16 C13 119.64(13) . .
C18 C17 C16 121.26(14) . .
C18 C17 H17 119.4 . .
C16 C17 H17 119.4 . .
C19 C18 C17 117.93(14) . .
C19 C18 H18 121.0 . .
C17 C18 H18 121.0 . .
C18 C19 C23 122.37(14) . .
C18 C19 N20 119.03(14) . .
C23 C19 N20 118.59(14) . .
O21 N20 O22 122.96(15) . .
O21 N20 C19 118.92(14) . .
O22 N20 C19 118.12(14) . .
C19 C23 C24 118.76(14) . .
C19 C23 H23 120.6 . .
C24 C23 H23 120.6 . .
C23 C24 C16 120.71(14) . .
C23 C24 H24 119.6 . .
C16 C24 H24 119.6 . .
C26 N25 H25A 109.5 . .
C26 N25 H25B 109.5 . .
H25A N25 H25B 109.5 . .
C26 N25 H25C 109.5 . .
H25A N25 H25C 109.5 . .
H25B N25 H25C 109.5 . .
N25 C26 C27 113.05(12) . .
N25 C26 H26A 109.0 . .
C27 C26 H26A 109.0 . .
N25 C26 H26B 109.0 . .
C27 C26 H26B 109.0 . .
H26A C26 H26B 107.8 . .
C28 C27 C26 109.04(12) . .
C28 C27 H27A 109.9 . .
C26 C27 H27A 109.9 . .
C28 C27 H27B 109.9 . .
C26 C27 H27B 109.9 . .
H27A C27 H27B 108.3 . .
N29 C28 C27 113.87(12) . .
N29 C28 H28A 108.8 . .
C27 C28 H28A 108.8 . .
N29 C28 H28B 108.8 . .
C27 C28 H28B 108.8 . .
H28A C28 H28B 107.7 . .
C28 N29 H29A 109.5 . .
C28 N29 H29B 109.5 . .
H29A N29 H29B 109.5 . .
C28 N29 H29C 109.5 . .
H29A N29 H29C 109.5 . .
H29B N29 H29C 109.5 . .

loop_
_geom_bond_atom_site_label_1
_geom_bond_atom_site_label_2
_geom_bond_distance
_geom_bond_site_symmetry_2
C1 O3 1.2444(19) .
C1 O2 1.2523(19) .
C1 C4 1.526(2) .
C4 C12 1.389(2) .
C4 C5 1.397(2) .
C5 C6 1.384(2) .
C5 H5 0.9300 .
C6 C7 1.376(2) .
C6 H6 0.9300 .
C7 C11 1.386(2) .
C7 N8 1.4726(19) .
N8 O10 1.2215(19) .
N8 O9 1.223(2) .
C11 C12 1.384(2) .
C11 H11 0.9300 .
C12 H12 0.9300 .
C13 O15 1.2486(18) .
C13 O14 1.2585(18) 1
C13 O14 1.2585(18) .
C13 C16 1.517(2) .
O14 O14 0.000(4) 1
C16 C24 1.387(2) .
C16 C17 1.389(2) .
C17 C18 1.388(2) .
C17 H17 0.9300 .
C18 C19 1.377(2) .
C18 H18 0.9300 .
C19 C23 1.379(2) .
C19 N20 1.4720(19) .
N20 O21 1.214(2) .
N20 O22 1.2252(19) .
C23 C24 1.382(2) .
C23 H23 0.9300 .
C24 H24 0.9300 .
N25 C26 1.4857(19) .
N25 H25A 0.8900 .
N25 H25B 0.8900 .
N25 H25C 0.8900 .
C26 C27 1.519(2) .
C26 H26A 0.9700 .
C26 H26B 0.9700 .
C27 C28 1.510(2) .
C27 H27A 0.9700 .
C27 H27B 0.9700 .
C28 N29 1.481(2) .
C28 H28A 0.9700 .
C28 H28B 0.9700 .
N29 H29A 0.8900 .
N29 H29B 0.8900 .
N29 H29C 0.8900 .

loop_
_geom_hbond_atom_site_label_D
_geom_hbond_atom_site_label_H
_geom_hbond_atom_site_label_A
_geom_hbond_distance_DH
_geom_hbond_distance_HA
_geom_hbond_distance_DA
_geom_hbond_angle_DHA
_geom_hbond_site_symmetry_A
N25 H25A O14 0.89 1.93 2.8197(17) 176.0 2_645
N25 H25B O14 0.89 1.93 2.8054(17) 166.6 1
N25 H25C O3 0.89 1.87 2.7338(17) 162.7 1_655
N29 H29A O2 0.89 2.13 2.8769(17) 140.8 1_645
N29 H29B O2 0.89 1.90 2.7743(17) 166.5 3_565
N29 H29C O15 0.89 1.87 2.7214(18) 159.0 1_545
